data_7112640
loop_
_publ_author_name
'Erik Wachtler'
'Robert Gericke'
'Lyuben Zhechkov'
'Thomas Heine'
'Thorsten Langer'
'Birgit Gerke'
'Rainer Pottgen'
'Jorg Wagler'

_publ_section_title
;
 Pyridine-2-thiolate bridged tin-palladium complexes with Sn(PdN2Cl2),
 Sn(PdN2S2), Sn(PdN2C2) and Sn(Pd2N4) skeletons
;
_journal_name_full Chem.Commun.
_journal_page_first 5382
_journal_paper_doi 10.1039/C3CC47912A
_journal_volume 50
_journal_year 2014
_chemical_formula_moiety 'C38 H31 N4 P Pd S4 Sn, C4 H8 O'
_chemical_formula_sum 'C42 H39 N4 O P Pd S4 Sn'
_chemical_formula_weight 1000.07
_chemical_name_systematic
;
 ?
;
_space_group_IT_number 2
_symmetry_cell_setting triclinic
_symmetry_space_group_name_Hall '-P 1'
_symmetry_space_group_name_H-M 'P -1'
_atom_sites_solution_hydrogens geom
_atom_sites_solution_primary direct
_atom_sites_solution_secondary difmap
_audit_creation_method SHELXL-97
_cell_angle_alpha 100.226(3)
_cell_angle_beta 98.001(3)
_cell_angle_gamma 96.521(3)
_cell_formula_units_Z 2
_cell_length_a 8.9822(3)
_cell_length_b 10.3340(4)
_cell_length_c 23.1347(8)
_cell_measurement_reflns_used 55062
_cell_measurement_temperature 150(2)
_cell_measurement_theta_max 30.37
_cell_measurement_theta_min 2.31
_cell_volume 2071.55(13)
_computing_cell_refinement 'STOE X-AREA'
_computing_data_collection 'STOE X-AREA'
_computing_data_reduction 'STOE X-RED'
_computing_molecular_graphics 'ORTEP32 (Farugia)'
_computing_publication_material 'Ciftab (Sheldrick)'
_computing_structure_refinement 'SHELXL-97 (Sheldrick, 1997)'
_computing_structure_solution 'SHELXS-97 (Sheldrick, 1990)'
_diffrn_ambient_temperature 150(2)
_diffrn_measured_fraction_theta_full 0.998
_diffrn_measured_fraction_theta_max 0.998
_diffrn_measurement_device_type 'Stoe IPDS-2T'
_diffrn_measurement_method 'omega scans'
_diffrn_radiation_monochromator graphite
_diffrn_radiation_source 'fine-focus sealed tube'
_diffrn_radiation_type MoK\a
_diffrn_radiation_wavelength 0.71073
_diffrn_reflns_av_R_equivalents 0.0593
_diffrn_reflns_av_sigmaI/netI 0.0301
_diffrn_reflns_limit_h_max 12
_diffrn_reflns_limit_h_min -12
_diffrn_reflns_limit_k_max 14
_diffrn_reflns_limit_k_min -14
_diffrn_reflns_limit_l_max 32
_diffrn_reflns_limit_l_min -32
_diffrn_reflns_number 64042
_diffrn_reflns_theta_full 30.00
_diffrn_reflns_theta_max 30.00
_diffrn_reflns_theta_min 2.44
_exptl_absorpt_coefficient_mu 1.316
_exptl_absorpt_correction_T_max 0.9498
_exptl_absorpt_correction_T_min 0.8462
_exptl_absorpt_correction_type integration
_exptl_absorpt_process_details XShape
_exptl_crystal_colour orange
_exptl_crystal_density_diffrn 1.603
_exptl_crystal_density_method 'not measured'
_exptl_crystal_description piece
_exptl_crystal_F_000 1004
_exptl_crystal_size_max 0.17
_exptl_crystal_size_mid 0.15
_exptl_crystal_size_min 0.05
_refine_diff_density_max 0.539
_refine_diff_density_min -0.653
_refine_diff_density_rms 0.077
_refine_ls_extinction_method none
_refine_ls_goodness_of_fit_ref 1.149
_refine_ls_hydrogen_treatment constr
_refine_ls_matrix_type full
_refine_ls_number_parameters 513
_refine_ls_number_reflns 12068
_refine_ls_number_restraints 10
_refine_ls_restrained_S_all 1.148
_refine_ls_R_factor_all 0.0323
_refine_ls_R_factor_gt 0.0261
_refine_ls_shift/su_max 0.002
_refine_ls_shift/su_mean 0.000
_refine_ls_structure_factor_coef Fsqd
_refine_ls_weighting_details 'calc w=1/[\s^2^(Fo^2^)+(0.0000P)^2^+2.0215P] where P=(Fo^2^+2Fc^2^)/3'
_refine_ls_weighting_scheme calc
_refine_ls_wR_factor_gt 0.0562
_refine_ls_wR_factor_ref 0.0580
_reflns_number_gt 10720
_reflns_number_total 12068
_reflns_threshold_expression >2sigma(I)
_cod_data_source_file c3cc47912a.txt
_cod_data_source_block rg12701
_cod_original_sg_symbol_Hall -P1
_cod_original_sg_symbol_H-M P-1
_cod_database_code 7112640

loop_
_symmetry_equiv_pos_as_xyz
'x, y, z'
'-x, -y, -z'

loop_
_atom_site_label
_atom_site_type_symbol
_atom_site_fract_x
_atom_site_fract_y
_atom_site_fract_z
_atom_site_U_iso_or_equiv
_atom_site_adp_type
_atom_site_occupancy
_atom_site_symmetry_multiplicity
_atom_site_calc_flag
_atom_site_refinement_flags
_atom_site_disorder_assembly
_atom_site_disorder_group
Sn1 Sn 0.889226(14) 0.086235(12) 0.358530(5) 0.01737(3) Uani 1 1 d . . .
Pd1 Pd 0.804620(15) 0.053915(13) 0.247195(6) 0.01601(3) Uani 1 1 d . A .
S1 S 0.72620(6) -0.16873(5) 0.24330(2) 0.02319(9) Uani 1 1 d . . .
S2 S 0.90683(6) 0.26994(5) 0.24884(2) 0.02521(10) Uani 1 1 d . . .
S4 S 1.12518(6) 0.08283(5) 0.42716(2) 0.02433(10) Uani 1 1 d . A .
P1 P 0.68031(5) 0.02797(5) 0.14850(2) 0.01609(8) Uani 1 1 d . . .
N1 N 0.81173(18) -0.13455(16) 0.36322(7) 0.0204(3) Uani 1 1 d . A .
N2 N 0.97402(18) 0.31793(16) 0.36954(7) 0.0207(3) Uani 1 1 d . A .
N4 N 1.1316(2) -0.08129(19) 0.32547(8) 0.0263(4) Uani 1 1 d . A .
C1 C 0.7529(2) -0.21899(19) 0.31169(8) 0.0191(3) Uani 1 1 d . A .
C2 C 0.7071(2) -0.3547(2) 0.31200(10) 0.0255(4) Uani 1 1 d . . .
H2 H 0.6689 -0.4156 0.2757 0.031 Uiso 1 1 calc R A .
C3 C 0.7183(3) -0.3981(2) 0.36523(11) 0.0293(4) Uani 1 1 d . A .
H3 H 0.6874 -0.4888 0.3659 0.035 Uiso 1 1 calc R . .
C4 C 0.7753(2) -0.3076(2) 0.41807(10) 0.0280(4) Uani 1 1 d . . .
H4 H 0.7810 -0.3348 0.4554 0.034 Uiso 1 1 calc R A .
C5 C 0.8228(2) -0.1787(2) 0.41506(9) 0.0247(4) Uani 1 1 d . A .
H5 H 0.8654 -0.1177 0.4509 0.030 Uiso 1 1 calc R . .
C6 C 0.9788(2) 0.36484(19) 0.31950(9) 0.0215(4) Uani 1 1 d . A .
C7 C 1.0430(2) 0.4983(2) 0.32254(10) 0.0281(4) Uani 1 1 d . . .
H7 H 1.0455 0.5323 0.2871 0.034 Uiso 1 1 calc R A .
C8 C 1.1015(2) 0.5786(2) 0.37694(11) 0.0295(4) Uani 1 1 d . A .
H8 H 1.1453 0.6679 0.3793 0.035 Uiso 1 1 calc R . .
C9 C 1.0955(2) 0.5273(2) 0.42868(10) 0.0277(4) Uani 1 1 d . . .
H9 H 1.1349 0.5807 0.4668 0.033 Uiso 1 1 calc R A .
C10 C 1.0314(2) 0.3975(2) 0.42302(9) 0.0245(4) Uani 1 1 d . A .
H10 H 1.0270 0.3621 0.4580 0.029 Uiso 1 1 calc R . .
S3 S 0.7723(4) 0.1439(4) 0.45056(18) 0.0268(3) Uani 0.753(10) 1 d PD A 1
N3 N 0.6106(5) 0.2130(5) 0.3591(2) 0.0297(8) Uani 0.753(10) 1 d PD A 1
C11 C 0.6296(5) 0.2256(6) 0.4184(2) 0.0244(7) Uani 0.753(10) 1 d PD A 1
C12 C 0.5411(5) 0.2971(4) 0.4540(2) 0.0356(9) Uani 0.753(10) 1 d PD A 1
H12 H 0.5584 0.3050 0.4960 0.043 Uiso 0.753(10) 1 calc PR A 1
C13 C 0.4280(4) 0.3557(4) 0.4265(3) 0.0469(12) Uani 0.753(10) 1 d PD A 1
H13 H 0.3664 0.4054 0.4494 0.056 Uiso 0.753(10) 1 calc PR A 1
C14 C 0.4050(4) 0.3418(5) 0.3651(3) 0.0480(14) Uani 0.753(10) 1 d PD A 1
H14 H 0.3264 0.3800 0.3453 0.058 Uiso 0.753(10) 1 calc PR A 1
C15 C 0.4991(5) 0.2709(5) 0.3334(2) 0.0403(10) Uani 0.753(10) 1 d PD A 1
H15 H 0.4843 0.2627 0.2914 0.048 Uiso 0.753(10) 1 calc PR A 1
S3A S 0.7596(14) 0.1552(14) 0.4443(6) 0.0268(3) Uani 0.247(10) 1 d PD A 2
N3A N 0.6267(17) 0.2182(19) 0.3454(6) 0.0297(8) Uani 0.247(10) 1 d PD A 2
C11A C 0.6193(18) 0.224(2) 0.4032(6) 0.0244(7) Uani 0.247(10) 1 d PD A 2
C12A C 0.5119(15) 0.2868(15) 0.4319(6) 0.0356(9) Uani 0.247(10) 1 d PD A 2
H12A H 0.5131 0.2932 0.4734 0.043 Uiso 0.247(10) 1 calc PR A 2
C13A C 0.4041(16) 0.3389(18) 0.3979(8) 0.0469(12) Uani 0.247(10) 1 d PD A 2
H13A H 0.3296 0.3822 0.4160 0.056 Uiso 0.247(10) 1 calc PR A 2
C14A C 0.4046(14) 0.3279(16) 0.3374(7) 0.0480(14) Uani 0.247(10) 1 d PD A 2
H14A H 0.3280 0.3589 0.3130 0.058 Uiso 0.247(10) 1 calc PR A 2
C15A C 0.5199(17) 0.2705(18) 0.3137(6) 0.0403(10) Uani 0.247(10) 1 d PD A 2
H15A H 0.5241 0.2677 0.2727 0.048 Uiso 0.247(10) 1 calc PR A 2
C16 C 1.2090(2) -0.03052(19) 0.38011(9) 0.0216(4) Uani 1 1 d . . .
C17 C 1.3511(2) -0.0639(2) 0.40075(11) 0.0296(4) Uani 1 1 d . A .
H17 H 1.4025 -0.0268 0.4399 0.036 Uiso 1 1 calc R . .
C18 C 1.4142(3) -0.1524(3) 0.36253(13) 0.0394(6) Uani 1 1 d . . .
H18 H 1.5104 -0.1769 0.3752 0.047 Uiso 1 1 calc R A .
C19 C 1.3362(3) -0.2051(3) 0.30569(12) 0.0401(6) Uani 1 1 d . A .
H19 H 1.3783 -0.2653 0.2786 0.048 Uiso 1 1 calc R . .
C20 C 1.1953(3) -0.1681(2) 0.28921(10) 0.0334(5) Uani 1 1 d . . .
H20 H 1.1409 -0.2056 0.2505 0.040 Uiso 1 1 calc R A .
C21 C 0.4798(2) 0.04736(18) 0.14661(8) 0.0183(3) Uani 1 1 d . A .
C22 C 0.4109(2) 0.0327(2) 0.19609(9) 0.0247(4) Uani 1 1 d . . .
H22 H 0.4664 0.0076 0.2294 0.030 Uiso 1 1 calc R A .
C23 C 0.2601(2) 0.0548(2) 0.19658(10) 0.0296(4) Uani 1 1 d . A .
H23 H 0.2138 0.0453 0.2304 0.036 Uiso 1 1 calc R . .
C24 C 0.1783(2) 0.0907(2) 0.14797(10) 0.0284(4) Uani 1 1 d . . .
H24 H 0.0766 0.1072 0.1488 0.034 Uiso 1 1 calc R A .
C25 C 0.2450(2) 0.1024(2) 0.09798(10) 0.0279(4) Uani 1 1 d . A .
H25 H 0.1880 0.1246 0.0643 0.033 Uiso 1 1 calc R . .
C26 C 0.3951(2) 0.0817(2) 0.09741(9) 0.0232(4) Uani 1 1 d . . .
H26 H 0.4406 0.0909 0.0634 0.028 Uiso 1 1 calc R A .
C27 C 0.7445(2) 0.14647(19) 0.10375(8) 0.0190(3) Uani 1 1 d . A .
C28 C 0.7258(2) 0.2803(2) 0.12060(9) 0.0238(4) Uani 1 1 d . . .
H28 H 0.6762 0.3070 0.1535 0.029 Uiso 1 1 calc R A .
C29 C 0.7797(3) 0.3736(2) 0.08918(11) 0.0298(4) Uani 1 1 d . A .
H29 H 0.7670 0.4641 0.1009 0.036 Uiso 1 1 calc R . .
C30 C 0.8520(3) 0.3355(2) 0.04068(11) 0.0323(5) Uani 1 1 d . . .
H30 H 0.8900 0.3998 0.0197 0.039 Uiso 1 1 calc R A .
C31 C 0.8684(2) 0.2028(2) 0.02312(10) 0.0288(4) Uani 1 1 d . A .
H31 H 0.9156 0.1762 -0.0105 0.035 Uiso 1 1 calc R . .
C32 C 0.8159(2) 0.1086(2) 0.05467(9) 0.0231(4) Uani 1 1 d . . .
H32 H 0.8286 0.0182 0.0427 0.028 Uiso 1 1 calc R A .
C33 C 0.6885(2) -0.13020(18) 0.10013(8) 0.0179(3) Uani 1 1 d . A .
C34 C 0.5736(2) -0.1897(2) 0.05286(9) 0.0233(4) Uani 1 1 d . . .
H34 H 0.4805 -0.1544 0.0480 0.028 Uiso 1 1 calc R A .
C35 C 0.5952(3) -0.3011(2) 0.01273(10) 0.0308(5) Uani 1 1 d . A .
H35 H 0.5160 -0.3423 -0.0191 0.037 Uiso 1 1 calc R . .
C36 C 0.7317(3) -0.3519(2) 0.01904(10) 0.0299(4) Uani 1 1 d . . .
H36 H 0.7473 -0.4254 -0.0094 0.036 Uiso 1 1 calc R A .
C37 C 0.8456(2) -0.2956(2) 0.06682(10) 0.0253(4) Uani 1 1 d . A .
H37 H 0.9376 -0.3324 0.0719 0.030 Uiso 1 1 calc R . .
C38 C 0.8242(2) -0.18465(19) 0.10735(9) 0.0207(3) Uani 1 1 d . . .
H38 H 0.9021 -0.1459 0.1400 0.025 Uiso 1 1 calc R A .
O1 O 0.1651(3) 0.5565(3) 0.11134(19) 0.0500(8) Uani 0.748(6) 1 d P B 1
C39 C 0.3052(4) 0.6433(3) 0.12731(16) 0.0592(8) Uani 0.748(6) 1 d P B 1
H39A H 0.3009 0.7147 0.1615 0.071 Uiso 0.748(6) 1 calc PR B 1
H39B H 0.3282 0.6845 0.0935 0.071 Uiso 0.748(6) 1 calc PR B 1
C42 C 0.1776(4) 0.4607(4) 0.15154(18) 0.0622(9) Uani 0.748(6) 1 d P B 1
H42A H 0.1345 0.3701 0.1295 0.075 Uiso 0.748(6) 1 calc PR B 1
H42B H 0.1202 0.4842 0.1845 0.075 Uiso 0.748(6) 1 calc PR B 1
O1A O 0.1694(10) 0.5866(10) 0.1476(6) 0.0500(8) Uani 0.252(6) 1 d P B 2
C39A C 0.3052(4) 0.6433(3) 0.12731(16) 0.0592(8) Uani 0.252(6) 1 d P B 2
H39C H 0.3371 0.7372 0.1476 0.071 Uiso 0.252(6) 1 calc PR B 2
H39D H 0.2861 0.6389 0.0838 0.071 Uiso 0.252(6) 1 calc PR B 2
C42A C 0.1776(4) 0.4607(4) 0.15154(18) 0.0622(9) Uani 0.252(6) 1 d P B 2
H42C H 0.1490 0.4011 0.1120 0.075 Uiso 0.252(6) 1 calc PR B 2
H42D H 0.1114 0.4311 0.1789 0.075 Uiso 0.252(6) 1 calc PR B 2
C40 C 0.4234(4) 0.5592(4) 0.14356(16) 0.0642(10) Uani 1 1 d . . .
H40A H 0.5136 0.6138 0.1698 0.077 Uiso 1 1 calc R B 1
H40B H 0.4555 0.5104 0.1076 0.077 Uiso 1 1 calc R B 1
C41 C 0.3427(4) 0.4648(3) 0.1759(2) 0.0746(12) Uani 1 1 d . B .
H41A H 0.3742 0.3756 0.1673 0.090 Uiso 1 1 calc R C 1
H41B H 0.3634 0.4987 0.2195 0.090 Uiso 1 1 calc R C 1

loop_
_atom_site_aniso_label
_atom_site_aniso_U_11
_atom_site_aniso_U_22
_atom_site_aniso_U_33
_atom_site_aniso_U_23
_atom_site_aniso_U_13
_atom_site_aniso_U_12
Sn1 0.01866(6) 0.01881(6) 0.01273(6) 0.00079(4) -0.00055(4) 0.00214(4)
Pd1 0.01705(6) 0.01654(6) 0.01291(6) 0.00224(5) -0.00072(4) 0.00090(5)
S1 0.0319(2) 0.0189(2) 0.0155(2) 0.00323(16) -0.00307(17) -0.00177(18)
S2 0.0333(3) 0.0210(2) 0.0183(2) 0.00359(17) 0.00069(18) -0.00433(19)
S4 0.0224(2) 0.0277(2) 0.0196(2) -0.00101(18) -0.00337(17) 0.00738(19)
P1 0.01741(19) 0.0169(2) 0.0135(2) 0.00335(16) 0.00086(15) 0.00195(16)
N1 0.0226(7) 0.0218(8) 0.0162(7) 0.0038(6) 0.0015(6) 0.0019(6)
N2 0.0194(7) 0.0196(7) 0.0199(8) -0.0007(6) -0.0012(6) 0.0025(6)
N4 0.0291(9) 0.0305(9) 0.0201(8) 0.0058(7) 0.0041(7) 0.0066(7)
C1 0.0172(8) 0.0215(9) 0.0190(8) 0.0052(7) 0.0020(6) 0.0033(7)
C2 0.0273(9) 0.0207(9) 0.0267(10) 0.0054(8) -0.0013(8) 0.0013(8)
C3 0.0311(10) 0.0241(10) 0.0349(12) 0.0132(9) 0.0036(9) 0.0033(8)
C4 0.0280(10) 0.0355(11) 0.0242(10) 0.0150(9) 0.0034(8) 0.0065(9)
C5 0.0272(9) 0.0301(10) 0.0169(9) 0.0068(8) 0.0012(7) 0.0041(8)
C6 0.0177(8) 0.0208(9) 0.0241(9) 0.0014(7) 0.0020(7) 0.0013(7)
C7 0.0293(10) 0.0221(9) 0.0310(11) 0.0017(8) 0.0072(8) -0.0015(8)
C8 0.0267(10) 0.0199(9) 0.0381(12) -0.0029(8) 0.0073(9) -0.0022(8)
C9 0.0222(9) 0.0244(10) 0.0299(11) -0.0081(8) 0.0004(8) 0.0020(8)
C10 0.0230(9) 0.0250(9) 0.0212(9) -0.0037(7) -0.0012(7) 0.0042(8)
S3 0.0313(7) 0.0270(8) 0.0256(9) 0.0050(5) 0.0121(6) 0.0101(4)
N3 0.0276(14) 0.0260(11) 0.032(2) -0.0011(16) 0.0028(12) 0.0020(11)
C11 0.0205(11) 0.0206(10) 0.030(2) -0.001(2) 0.0064(16) -0.0001(9)
C12 0.0265(17) 0.0380(16) 0.041(3) -0.0023(19) 0.0122(17) 0.0056(14)
C13 0.0244(16) 0.049(2) 0.066(4) 0.000(2) 0.012(2) 0.0120(15)
C14 0.0245(13) 0.046(2) 0.067(5) 0.004(3) -0.007(2) 0.0090(13)
C15 0.0371(18) 0.0361(14) 0.040(3) 0.002(2) -0.0087(17) 0.0026(14)
S3A 0.0313(7) 0.0270(8) 0.0256(9) 0.0050(5) 0.0121(6) 0.0101(4)
N3A 0.0276(14) 0.0260(11) 0.032(2) -0.0011(16) 0.0028(12) 0.0020(11)
C11A 0.0205(11) 0.0206(10) 0.030(2) -0.001(2) 0.0064(16) -0.0001(9)
C12A 0.0265(17) 0.0380(16) 0.041(3) -0.0023(19) 0.0122(17) 0.0056(14)
C13A 0.0244(16) 0.049(2) 0.066(4) 0.000(2) 0.012(2) 0.0120(15)
C14A 0.0245(13) 0.046(2) 0.067(5) 0.004(3) -0.007(2) 0.0090(13)
C15A 0.0371(18) 0.0361(14) 0.040(3) 0.002(2) -0.0087(17) 0.0026(14)
C16 0.0209(8) 0.0204(9) 0.0242(9) 0.0068(7) 0.0047(7) 0.0015(7)
C17 0.0185(9) 0.0321(11) 0.0368(12) 0.0057(9) 0.0020(8) 0.0023(8)
C18 0.0221(10) 0.0430(14) 0.0573(16) 0.0112(12) 0.0132(10) 0.0118(10)
C19 0.0417(13) 0.0397(13) 0.0442(14) 0.0044(11) 0.0229(11) 0.0141(11)
C20 0.0437(13) 0.0349(12) 0.0234(10) 0.0035(9) 0.0115(9) 0.0089(10)
C21 0.0177(8) 0.0186(8) 0.0173(8) 0.0027(6) 0.0004(6) 0.0016(6)
C22 0.0232(9) 0.0304(10) 0.0224(9) 0.0089(8) 0.0051(7) 0.0040(8)
C23 0.0248(10) 0.0354(11) 0.0311(11) 0.0098(9) 0.0097(8) 0.0034(9)
C24 0.0195(9) 0.0291(10) 0.0351(11) 0.0034(9) 0.0033(8) 0.0037(8)
C25 0.0234(9) 0.0328(11) 0.0258(10) 0.0043(8) -0.0028(8) 0.0074(8)
C26 0.0227(9) 0.0284(10) 0.0183(9) 0.0042(7) 0.0005(7) 0.0072(8)
C27 0.0173(8) 0.0216(9) 0.0187(8) 0.0080(7) 0.0007(6) 0.0022(7)
C28 0.0253(9) 0.0222(9) 0.0243(9) 0.0069(8) 0.0026(7) 0.0032(7)
C29 0.0333(11) 0.0224(10) 0.0353(12) 0.0123(9) 0.0029(9) 0.0028(8)
C30 0.0310(11) 0.0316(11) 0.0382(12) 0.0187(10) 0.0074(9) 0.0007(9)
C31 0.0269(10) 0.0343(11) 0.0287(11) 0.0137(9) 0.0086(8) 0.0022(9)
C32 0.0237(9) 0.0240(9) 0.0224(9) 0.0076(7) 0.0036(7) 0.0023(7)
C33 0.0211(8) 0.0176(8) 0.0152(8) 0.0046(6) 0.0027(6) 0.0016(7)
C34 0.0259(9) 0.0208(9) 0.0207(9) 0.0027(7) -0.0029(7) 0.0033(7)
C35 0.0403(12) 0.0243(10) 0.0224(10) -0.0011(8) -0.0059(9) 0.0040(9)
C36 0.0457(13) 0.0221(10) 0.0223(10) 0.0026(8) 0.0054(9) 0.0097(9)
C37 0.0308(10) 0.0215(9) 0.0272(10) 0.0074(8) 0.0097(8) 0.0082(8)
C38 0.0211(8) 0.0200(9) 0.0212(9) 0.0054(7) 0.0026(7) 0.0023(7)
O1 0.0406(12) 0.0473(16) 0.065(2) 0.0199(17) 0.0066(16) 0.0077(11)
C39 0.069(2) 0.0506(18) 0.0478(18) 0.0000(14) 0.0096(15) -0.0175(16)
C42 0.0555(19) 0.063(2) 0.071(2) 0.0270(18) 0.0105(17) -0.0031(16)
O1A 0.0406(12) 0.0473(16) 0.065(2) 0.0199(17) 0.0066(16) 0.0077(11)
C39A 0.069(2) 0.0506(18) 0.0478(18) 0.0000(14) 0.0096(15) -0.0175(16)
C42A 0.0555(19) 0.063(2) 0.071(2) 0.0270(18) 0.0105(17) -0.0031(16)
C40 0.0401(15) 0.077(2) 0.054(2) -0.0228(17) -0.0070(14) -0.0055(16)
C41 0.078(2) 0.0362(16) 0.089(3) 0.0006(17) -0.033(2) -0.0003(16)

loop_
_atom_type_symbol
_atom_type_description
_atom_type_scat_dispersion_real
_atom_type_scat_dispersion_imag
_atom_type_scat_source
C C 0.0033 0.0016 'International Tables Vol C Tables 4.2.6.8 and 6.1.1.4'
H H 0.0000 0.0000 'International Tables Vol C Tables 4.2.6.8 and 6.1.1.4'
N N 0.0061 0.0033 'International Tables Vol C Tables 4.2.6.8 and 6.1.1.4'
S S 0.1246 0.1234 'International Tables Vol C Tables 4.2.6.8 and 6.1.1.4'
P P 0.1023 0.0942 'International Tables Vol C Tables 4.2.6.8 and 6.1.1.4'
Pd Pd -0.9988 1.0072 'International Tables Vol C Tables 4.2.6.8 and 6.1.1.4'
Sn Sn -0.6537 1.4246 'International Tables Vol C Tables 4.2.6.8 and 6.1.1.4'
O O 0.0106 0.0060 'International Tables Vol C Tables 4.2.6.8 and 6.1.1.4'

loop_
_geom_angle_atom_site_label_1
_geom_angle_atom_site_label_2
_geom_angle_atom_site_label_3
_geom_angle
N1 Sn1 N2 171.46(6)
N1 Sn1 S4 89.11(4)
N2 Sn1 S4 85.68(4)
N1 Sn1 S3A 88.5(3)
N2 Sn1 S3A 84.8(3)
S4 Sn1 S3A 90.3(2)
N1 Sn1 S3 85.58(11)
N2 Sn1 S3 87.31(11)
S4 Sn1 S3 85.98(7)
S3A Sn1 S3 5.2(2)
N1 Sn1 Pd1 94.72(4)
N2 Sn1 Pd1 93.69(4)
S4 Sn1 Pd1 137.333(13)
S3A Sn1 Pd1 132.2(2)
S3 Sn1 Pd1 136.66(7)
S2 Pd1 S1 174.01(2)
S2 Pd1 P1 92.059(18)
S1 Pd1 P1 88.723(17)
S2 Pd1 Sn1 90.415(14)
S1 Pd1 Sn1 89.914(13)
P1 Pd1 Sn1 169.171(13)
C1 S1 Pd1 114.95(7)
C6 S2 Pd1 115.17(7)
C16 S4 Sn1 98.87(7)
C33 P1 C21 107.43(9)
C33 P1 C27 101.39(8)
C21 P1 C27 102.41(8)
C33 P1 Pd1 115.36(6)
C21 P1 Pd1 110.78(6)
C27 P1 Pd1 118.13(6)
C1 N1 C5 119.90(17)
C1 N1 Sn1 117.47(12)
C5 N1 Sn1 122.62(14)
C6 N2 C10 120.00(17)
C6 N2 Sn1 116.78(13)
C10 N2 Sn1 122.81(14)
C16 N4 C20 117.65(19)
N1 C1 C2 119.65(17)
N1 C1 S1 122.89(14)
C2 C1 S1 117.45(15)
C3 C2 C1 119.7(2)
C3 C2 H2 120.1
C1 C2 H2 120.1
C2 C3 C4 119.31(19)
C2 C3 H3 120.3
C4 C3 H3 120.3
C5 C4 C3 118.55(19)
C5 C4 H4 120.7
C3 C4 H4 120.7
N1 C5 C4 122.8(2)
N1 C5 H5 118.6
C4 C5 H5 118.6
N2 C6 C7 119.84(19)
N2 C6 S2 123.13(15)
C7 C6 S2 117.03(16)
C8 C7 C6 119.9(2)
C8 C7 H7 120.0
C6 C7 H7 120.0
C7 C8 C9 119.2(2)
C7 C8 H8 120.4
C9 C8 H8 120.4
C10 C9 C8 118.3(2)
C10 C9 H9 120.9
C8 C9 H9 120.9
N2 C10 C9 122.7(2)
N2 C10 H10 118.6
C9 C10 H10 118.6
C11 S3 Sn1 96.27(17)
C11 N3 C15 117.5(3)
N3 C11 C12 123.0(3)
N3 C11 S3 116.5(3)
C12 C11 S3 120.5(3)
C13 C12 C11 118.3(4)
C13 C12 H12 120.9
C11 C12 H12 120.9
C12 C13 C14 119.5(3)
C12 C13 H13 120.2
C14 C13 H13 120.2
C15 C14 C13 118.4(3)
C15 C14 H14 120.8
C13 C14 H14 120.8
N3 C15 C14 123.3(4)
N3 C15 H15 118.4
C14 C15 H15 118.4
C11A S3A Sn1 94.6(6)
C11A N3A C15A 117.1(9)
N3A C11A C12A 123.3(9)
N3A C11A S3A 116.6(9)
C12A C11A S3A 120.0(10)
C13A C12A C11A 117.9(9)
C13A C12A H12A 121.1
C11A C12A H12A 121.1
C12A C13A C14A 119.9(9)
C12A C13A H13A 120.1
C14A C13A H13A 120.1
C15A C14A C13A 118.0(9)
C15A C14A H14A 121.0
C13A C14A H14A 121.0
N3A C15A C14A 123.6(10)
N3A C15A H15A 118.2
C14A C15A H15A 118.2
N4 C16 C17 123.0(2)
N4 C16 S4 117.36(15)
C17 C16 S4 119.64(17)
C18 C17 C16 118.2(2)
C18 C17 H17 120.9
C16 C17 H17 120.9
C17 C18 C19 119.6(2)
C17 C18 H18 120.2
C19 C18 H18 120.2
C18 C19 C20 118.5(2)
C18 C19 H19 120.8
C20 C19 H19 120.8
N4 C20 C19 123.1(2)
N4 C20 H20 118.4
C19 C20 H20 118.4
C22 C21 C26 119.12(17)
C22 C21 P1 119.47(14)
C26 C21 P1 121.36(14)
C21 C22 C23 120.03(19)
C21 C22 H22 120.0
C23 C22 H22 120.0
C24 C23 C22 120.26(19)
C24 C23 H23 119.9
C22 C23 H23 119.9
C23 C24 C25 120.02(19)
C23 C24 H24 120.0
C25 C24 H24 120.0
C26 C25 C24 120.01(19)
C26 C25 H25 120.0
C24 C25 H25 120.0
C25 C26 C21 120.53(18)
C25 C26 H26 119.7
C21 C26 H26 119.7
C32 C27 C28 119.13(17)
C32 C27 P1 122.06(15)
C28 C27 P1 118.78(14)
C29 C28 C27 120.13(19)
C29 C28 H28 119.9
C27 C28 H28 119.9
C28 C29 C30 120.5(2)
C28 C29 H29 119.8
C30 C29 H29 119.8
C31 C30 C29 119.68(19)
C31 C30 H30 120.2
C29 C30 H30 120.2
C30 C31 C32 120.3(2)
C30 C31 H31 119.9
C32 C31 H31 119.9
C31 C32 C27 120.31(19)
C31 C32 H32 119.8
C27 C32 H32 119.8
C34 C33 C38 119.34(18)
C34 C33 P1 122.79(14)
C38 C33 P1 117.46(14)
C33 C34 C35 120.05(19)
C33 C34 H34 120.0
C35 C34 H34 120.0
C36 C35 C34 120.3(2)
C36 C35 H35 119.9
C34 C35 H35 119.9
C35 C36 C37 120.2(2)
C35 C36 H36 119.9
C37 C36 H36 119.9
C36 C37 C38 119.70(19)
C36 C37 H37 120.2
C38 C37 H37 120.2
C37 C38 C33 120.37(19)
C37 C38 H38 119.8
C33 C38 H38 119.8
C39 O1 C42 104.5(3)
O1 C39 C40 106.0(3)
O1 C39 H39A 110.5
C40 C39 H39A 110.5
O1 C39 H39B 110.5
C40 C39 H39B 110.5
H39A C39 H39B 108.7
O1 C42 C41 108.5(3)
O1 C42 H42A 110.0
C41 C42 H42A 110.0
O1 C42 H42B 110.0
C41 C42 H42B 110.0
H42A C42 H42B 108.4
C39 C40 C41 103.1(3)
C39 C40 H40A 111.1
C41 C40 H40A 111.1
C39 C40 H40B 111.1
C41 C40 H40B 111.1
H40A C40 H40B 109.1
C42 C41 C40 103.5(3)
C42 C41 H41A 111.1
C40 C41 H41A 111.1
C42 C41 H41B 111.1
C40 C41 H41B 111.1
H41A C41 H41B 109.0

loop_
_geom_bond_atom_site_label_1
_geom_bond_atom_site_label_2
_geom_bond_distance
Sn1 N1 2.3345(16)
Sn1 N2 2.3860(17)
Sn1 S4 2.4726(5)
Sn1 S3A 2.475(14)
Sn1 S3 2.511(4)
Sn1 Pd1 2.5328(2)
Pd1 S2 2.3071(5)
Pd1 S1 2.3105(5)
Pd1 P1 2.3531(5)
S1 C1 1.7451(19)
S2 C6 1.745(2)
S4 C16 1.760(2)
P1 C33 1.8249(19)
P1 C21 1.8300(18)
P1 C27 1.8330(18)
N1 C1 1.346(2)
N1 C5 1.352(2)
N2 C6 1.336(3)
N2 C10 1.356(3)
N4 C16 1.339(3)
N4 C20 1.348(3)
C1 C2 1.418(3)
C2 C3 1.378(3)
C2 H2 0.9500
C3 C4 1.394(3)
C3 H3 0.9500
C4 C5 1.368(3)
C4 H4 0.9500
C5 H5 0.9500
C6 C7 1.419(3)
C7 C8 1.376(3)
C7 H7 0.9500
C8 C9 1.398(3)
C8 H8 0.9500
C9 C10 1.374(3)
C9 H9 0.9500
C10 H10 0.9500
S3 C11 1.765(3)
N3 C11 1.339(4)
N3 C15 1.346(3)
C11 C12 1.398(3)
C12 C13 1.378(5)
C12 H12 0.9500
C13 C14 1.384(6)
C13 H13 0.9500
C14 C15 1.382(6)
C14 H14 0.9500
C15 H15 0.9500
S3A C11A 1.765(3)
N3A C11A 1.339(4)
N3A C15A 1.346(4)
C11A C12A 1.398(3)
C12A C13A 1.379(5)
C12A H12A 0.9500
C13A C14A 1.385(6)
C13A H13A 0.9500
C14A C15A 1.382(6)
C14A H14A 0.9500
C15A H15A 0.9500
C16 C17 1.402(3)
C17 C18 1.382(3)
C17 H17 0.9500
C18 C19 1.385(4)
C18 H18 0.9500
C19 C20 1.386(4)
C19 H19 0.9500
C20 H20 0.9500
C21 C22 1.398(3)
C21 C26 1.402(3)
C22 C23 1.400(3)
C22 H22 0.9500
C23 C24 1.386(3)
C23 H23 0.9500
C24 C25 1.392(3)
C24 H24 0.9500
C25 C26 1.390(3)
C25 H25 0.9500
C26 H26 0.9500
C27 C32 1.398(3)
C27 C28 1.404(3)
C28 C29 1.391(3)
C28 H28 0.9500
C29 C30 1.393(3)
C29 H29 0.9500
C30 C31 1.389(3)
C30 H30 0.9500
C31 C32 1.396(3)
C31 H31 0.9500
C32 H32 0.9500
C33 C34 1.394(3)
C33 C38 1.401(3)
C34 C35 1.394(3)
C34 H34 0.9500
C35 C36 1.387(3)
C35 H35 0.9500
C36 C37 1.389(3)
C36 H36 0.9500
C37 C38 1.396(3)
C37 H37 0.9500
C38 H38 0.9500
O1 C39 1.421(4)
O1 C42 1.477(5)
C39 C40 1.497(5)
C39 H39A 0.9900
C39 H39B 0.9900
C42 C41 1.504(5)
C42 H42A 0.9900
C42 H42B 0.9900
C40 C41 1.513(6)
C40 H40A 0.9900
C40 H40B 0.9900
C41 H41A 0.9900
C41 H41B 0.9900

loop_
_geom_torsion_atom_site_label_1
_geom_torsion_atom_site_label_2
_geom_torsion_atom_site_label_3
_geom_torsion_atom_site_label_4
_geom_torsion
N1 Sn1 Pd1 S2 -175.18(4)
N2 Sn1 Pd1 S2 6.28(4)
S4 Sn1 Pd1 S2 -81.35(2)
S3A Sn1 Pd1 S2 92.6(5)
S3 Sn1 Pd1 S2 96.26(14)
N1 Sn1 Pd1 S1 -1.16(4)
N2 Sn1 Pd1 S1 -179.70(4)
S4 Sn1 Pd1 S1 92.67(2)
S3A Sn1 Pd1 S1 -93.4(5)
S3 Sn1 Pd1 S1 -89.72(14)
N1 Sn1 Pd1 P1 81.58(8)
N2 Sn1 Pd1 P1 -96.97(8)
S4 Sn1 Pd1 P1 175.40(7)
S3A Sn1 Pd1 P1 -10.7(5)
S3 Sn1 Pd1 P1 -6.99(16)
P1 Pd1 S1 C1 -168.82(7)
Sn1 Pd1 S1 C1 0.44(7)
P1 Pd1 S2 C6 164.35(7)
Sn1 Pd1 S2 C6 -5.11(7)
N1 Sn1 S4 C16 66.97(8)
N2 Sn1 S4 C16 -119.80(8)
S3A Sn1 S4 C16 155.5(3)
S3 Sn1 S4 C16 152.61(12)
Pd1 Sn1 S4 C16 -29.04(7)
S2 Pd1 P1 C33 137.66(7)
S1 Pd1 P1 C33 -36.40(7)
Sn1 Pd1 P1 C33 -119.25(9)
S2 Pd1 P1 C21 -100.03(7)
S1 Pd1 P1 C21 85.91(7)
Sn1 Pd1 P1 C21 3.06(11)
S2 Pd1 P1 C27 17.58(7)
S1 Pd1 P1 C27 -156.48(7)
Sn1 Pd1 P1 C27 120.67(9)
S4 Sn1 N1 C1 -135.07(13)
S3A Sn1 N1 C1 134.6(3)
S3 Sn1 N1 C1 138.89(15)
Pd1 Sn1 N1 C1 2.37(13)
S4 Sn1 N1 C5 45.49(15)
S3A Sn1 N1 C5 -44.9(3)
S3 Sn1 N1 C5 -40.55(16)
Pd1 Sn1 N1 C5 -177.07(15)
S4 Sn1 N2 C6 127.83(13)
S3A Sn1 N2 C6 -141.4(3)
S3 Sn1 N2 C6 -146.00(15)
Pd1 Sn1 N2 C6 -9.40(13)
S4 Sn1 N2 C10 -44.85(14)
S3A Sn1 N2 C10 45.9(3)
S3 Sn1 N2 C10 41.32(16)
Pd1 Sn1 N2 C10 177.92(14)
C5 N1 C1 C2 -1.9(3)
Sn1 N1 C1 C2 178.66(14)
C5 N1 C1 S1 176.89(15)
Sn1 N1 C1 S1 -2.6(2)
Pd1 S1 C1 N1 1.33(18)
Pd1 S1 C1 C2 -179.87(13)
N1 C1 C2 C3 2.3(3)
S1 C1 C2 C3 -176.56(16)
C1 C2 C3 C4 -0.3(3)
C2 C3 C4 C5 -2.0(3)
C1 N1 C5 C4 -0.5(3)
Sn1 N1 C5 C4 178.93(16)
C3 C4 C5 N1 2.5(3)
C10 N2 C6 C7 -0.5(3)
Sn1 N2 C6 C7 -173.39(14)
C10 N2 C6 S2 -179.61(15)
Sn1 N2 C6 S2 7.5(2)
Pd1 S2 C6 N2 -0.94(19)
Pd1 S2 C6 C7 179.92(13)
N2 C6 C7 C8 0.7(3)
S2 C6 C7 C8 179.86(17)
C6 C7 C8 C9 -0.5(3)
C7 C8 C9 C10 0.2(3)
C6 N2 C10 C9 0.1(3)
Sn1 N2 C10 C9 172.60(15)
C8 C9 C10 N2 0.0(3)
N1 Sn1 S3 C11 -115.9(3)
N2 Sn1 S3 C11 68.8(3)
S4 Sn1 S3 C11 154.6(3)
S3A Sn1 S3 C11 8(5)
Pd1 Sn1 S3 C11 -23.7(3)
C15 N3 C11 C12 -1.0(10)
C15 N3 C11 S3 177.9(5)
Sn1 S3 C11 N3 10.6(6)
Sn1 S3 C11 C12 -170.4(5)
N3 C11 C12 C13 0.8(9)
S3 C11 C12 C13 -178.1(4)
C11 C12 C13 C14 0.4(7)
C12 C13 C14 C15 -1.2(7)
C11 N3 C15 C14 0.1(9)
C13 C14 C15 N3 1.1(8)
N1 Sn1 S3A C11A -113.0(10)
N2 Sn1 S3A C11A 72.2(10)
S4 Sn1 S3A C11A 157.9(10)
S3 Sn1 S3A C11A -169(6)
Pd1 Sn1 S3A C11A -18.0(12)
C15A N3A C11A C12A -3(4)
C15A N3A C11A S3A 179.9(17)
Sn1 S3A C11A N3A 0(2)
Sn1 S3A C11A C12A -177.3(17)
N3A C11A C12A C13A 3(3)
S3A C11A C12A C13A -179.7(16)
C11A C12A C13A C14A 0(3)
C12A C13A C14A C15A -3(3)
C11A N3A C15A C14A -1(3)
C13A C14A C15A N3A 4(3)
C20 N4 C16 C17 -0.2(3)
C20 N4 C16 S4 179.93(16)
Sn1 S4 C16 N4 -0.55(16)
Sn1 S4 C16 C17 179.58(15)
N4 C16 C17 C18 0.6(3)
S4 C16 C17 C18 -179.49(18)
C16 C17 C18 C19 -0.1(4)
C17 C18 C19 C20 -0.7(4)
C16 N4 C20 C19 -0.8(3)
C18 C19 C20 N4 1.2(4)
C33 P1 C21 C22 107.08(17)
C27 P1 C21 C22 -146.60(16)
Pd1 P1 C21 C22 -19.74(18)
C33 P1 C21 C26 -75.41(18)
C27 P1 C21 C26 30.90(18)
Pd1 P1 C21 C26 157.76(15)
C26 C21 C22 C23 -1.3(3)
P1 C21 C22 C23 176.28(17)
C21 C22 C23 C24 0.4(3)
C22 C23 C24 C25 1.1(3)
C23 C24 C25 C26 -1.7(3)
C24 C25 C26 C21 0.8(3)
C22 C21 C26 C25 0.7(3)
P1 C21 C26 C25 -176.80(16)
C33 P1 C27 C32 -14.55(18)
C21 P1 C27 C32 -125.48(16)
Pd1 P1 C27 C32 112.55(16)
C33 P1 C27 C28 167.58(15)
C21 P1 C27 C28 56.65(17)
Pd1 P1 C27 C28 -65.33(16)
C32 C27 C28 C29 -0.9(3)
P1 C27 C28 C29 177.03(16)
C27 C28 C29 C30 0.3(3)
C28 C29 C30 C31 0.9(4)
C29 C30 C31 C32 -1.5(3)
C30 C31 C32 C27 0.8(3)
C28 C27 C32 C31 0.4(3)
P1 C27 C32 C31 -177.50(16)
C21 P1 C33 C34 25.34(18)
C27 P1 C33 C34 -81.69(17)
Pd1 P1 C33 C34 149.42(14)
C21 P1 C33 C38 -162.05(14)
C27 P1 C33 C38 90.91(15)
Pd1 P1 C33 C38 -37.97(16)
C38 C33 C34 C35 -1.1(3)
P1 C33 C34 C35 171.41(16)
C33 C34 C35 C36 -1.0(3)
C34 C35 C36 C37 2.7(3)
C35 C36 C37 C38 -2.3(3)
C36 C37 C38 C33 0.2(3)
C34 C33 C38 C37 1.5(3)
P1 C33 C38 C37 -171.37(14)
C42 O1 C39 C40 35.3(4)
C39 O1 C42 C41 -18.9(4)
O1 C39 C40 C41 -38.2(4)
O1 C42 C41 C40 -4.5(4)
C39 C40 C41 C42 24.9(4)
